data_4071492
loop_
_publ_author_name
'Uhl, Werner'
'Er, Elif'
'Hepp, Alexander'
'K\"osters, Jutta'
'Grunenberg, J\"org'

_publ_section_title
;
 Reactions of Terminal Alkynes with a Bulky Dialkylaluminum Hydride:
 Hydroalumination versus Deprotonation
;
_journal_issue 14
_journal_name_full Organometallics
_journal_page_first 3346
_journal_paper_doi 10.1021/om800190f
_journal_volume 27
_journal_year 2008
_chemical_formula_sum 'C28 H78 Al2 Si8'
_chemical_formula_weight 693.58
_chemical_melting_point >360&#x00B0;
_chemical_name_systematic
; 
 ? 
;
_space_group_IT_number 14
_symmetry_space_group_name_Hall '-P 2ybc'
_symmetry_space_group_name_H-M 'P 1 21/c 1'
_atom_sites_solution_hydrogens geom
_atom_sites_solution_primary direct
_atom_sites_solution_secondary difmap
_audit_creation_method SHELXL-97
_cell_angle_alpha 90.00
_cell_angle_beta 111.791(3)
_cell_angle_gamma 90.00
_cell_formula_units_Z 4
_cell_length_a 12.3162(7)
_cell_length_b 42.191(2)
_cell_length_c 9.3853(5)
_cell_measurement_reflns_used 'all measured'
_cell_measurement_temperature 153(2)
_cell_measurement_theta_max 71.05
_cell_measurement_theta_min 3.86
_cell_volume 4528.4(4)
_computing_cell_refinement 'Bruker SAINT'
_computing_data_collection 'Bruker SMART'
_computing_data_reduction 'Bruker SHELXTL'
_computing_molecular_graphics 'Bruker SHELXTL'
_computing_publication_material 'Bruker SHELXTL'
_computing_structure_refinement 'SHELXL-97 (Sheldrick, 1997)'
_computing_structure_solution 'SHELXS-97 (Sheldrick, 1990)'
_diffrn_ambient_temperature 153(2)
_diffrn_measured_fraction_theta_full 0.903
_diffrn_measured_fraction_theta_max 0.903
_diffrn_measurement_device_type 'CCD area detector'
_diffrn_measurement_method 'omega scans'
_diffrn_radiation_monochromator graphite
_diffrn_radiation_source 'fine-focus sealed tube'
_diffrn_radiation_type CuK\a
_diffrn_radiation_wavelength 1.54184
_diffrn_reflns_av_R_equivalents 0.0712
_diffrn_reflns_av_sigmaI/netI 0.0808
_diffrn_reflns_limit_h_max 12
_diffrn_reflns_limit_h_min -14
_diffrn_reflns_limit_k_max 51
_diffrn_reflns_limit_k_min -45
_diffrn_reflns_limit_l_max 10
_diffrn_reflns_limit_l_min -8
_diffrn_reflns_number 24931
_diffrn_reflns_theta_full 72.67
_diffrn_reflns_theta_max 72.67
_diffrn_reflns_theta_min 2.09
_exptl_absorpt_coefficient_mu 2.718
_exptl_absorpt_correction_T_max 1
_exptl_absorpt_correction_T_min 0.079
_exptl_absorpt_correction_type empirical
_exptl_absorpt_process_details SADABS
_exptl_crystal_colour colourless
_exptl_crystal_density_diffrn 1.017
_exptl_crystal_density_method 'not measured'
_exptl_crystal_description plate
_exptl_crystal_F_000 1536
_exptl_crystal_size_max 0.11
_exptl_crystal_size_mid 0.04
_exptl_crystal_size_min 0.02
_refine_diff_density_max 0.647
_refine_diff_density_min -0.738
_refine_diff_density_rms 0.099
_refine_ls_extinction_method none
_refine_ls_goodness_of_fit_ref 1.070
_refine_ls_hydrogen_treatment mixed
_refine_ls_matrix_type full
_refine_ls_number_parameters 415
_refine_ls_number_reflns 8154
_refine_ls_number_restraints 54
_refine_ls_restrained_S_all 1.068
_refine_ls_R_factor_all 0.1102
_refine_ls_R_factor_gt 0.0577
_refine_ls_shift/su_max 0.039
_refine_ls_shift/su_mean 0.003
_refine_ls_structure_factor_coef Fsqd
_refine_ls_weighting_details 'calc w=1/[\s^2^(Fo^2^)+(0.0935P)^2^+0.0000P] where P=(Fo^2^+2Fc^2^)/3'
_refine_ls_weighting_scheme calc
_refine_ls_wR_factor_gt 0.1462
_refine_ls_wR_factor_ref 0.1811
_reflns_number_gt 5108
_reflns_number_total 8154
_reflns_threshold_expression >2sigma(I)
_cod_data_source_file om800190f-file001.cif
_cod_data_source_block sada
_cod_original_sg_symbol_H-M '-P 2ybc'
_cod_database_code 4071492

loop_
_symmetry_equiv_pos_as_xyz
'x, y, z'
'-x, y+1/2, -z+1/2'
'-x, -y, -z'
'x, -y-1/2, z-1/2'

loop_
_atom_site_label
_atom_site_type_symbol
_atom_site_fract_x
_atom_site_fract_y
_atom_site_fract_z
_atom_site_U_iso_or_equiv
_atom_site_adp_type
_atom_site_occupancy
_atom_site_symmetry_multiplicity
_atom_site_calc_flag
_atom_site_refinement_flags
_atom_site_disorder_assembly
_atom_site_disorder_group
Al1 Al 0.28946(11) 0.12458(3) 0.16590(13) 0.0287(3) Uani 1 1 d . A .
C1 C 0.2161(4) 0.08282(9) 0.1072(5) 0.0356(10) Uani 1 1 d . . .
H1 H 0.2828 0.0702 0.1150 0.043 Uiso 1 1 calc R . .
Si11 Si 0.11911(11) 0.07557(3) -0.09951(13) 0.0329(3) Uani 1 1 d . . .
C111 C 0.1401(4) 0.10620(10) -0.2309(5) 0.0431(11) Uani 1 1 d . . .
H11A H 0.0976 0.1001 -0.3355 0.052 Uiso 1 1 calc R . .
H11B H 0.2218 0.1079 -0.2136 0.052 Uiso 1 1 calc R . .
H11C H 0.1118 0.1263 -0.2112 0.052 Uiso 1 1 calc R . .
C112 C -0.0397(4) 0.07477(11) -0.1347(5) 0.0458(12) Uani 1 1 d . . .
H11D H -0.0615 0.0943 -0.0997 0.055 Uiso 1 1 calc R . .
H11E H -0.0559 0.0573 -0.0799 0.055 Uiso 1 1 calc R . .
H11F H -0.0837 0.0723 -0.2425 0.055 Uiso 1 1 calc R . .
C113 C 0.1563(5) 0.03663(11) -0.1657(6) 0.0509(13) Uani 1 1 d . . .
H11G H 0.1462 0.0199 -0.1022 0.061 Uiso 1 1 calc R . .
H11H H 0.2360 0.0370 -0.1586 0.061 Uiso 1 1 calc R . .
H11I H 0.1056 0.0330 -0.2703 0.061 Uiso 1 1 calc R . .
Si12 Si 0.16675(13) 0.06241(3) 0.25074(14) 0.0432(3) Uani 1 1 d . . .
C121 C 0.0486(5) 0.08551(14) 0.2824(6) 0.0636(16) Uani 1 1 d . . .
H12A H -0.0173 0.0872 0.1875 0.076 Uiso 1 1 calc R . .
H12B H 0.0770 0.1063 0.3192 0.076 Uiso 1 1 calc R . .
H12C H 0.0253 0.0749 0.3569 0.076 Uiso 1 1 calc R . .
C122 C 0.2907(5) 0.05734(13) 0.4385(5) 0.0582(15) Uani 1 1 d . . .
H12D H 0.2615 0.0494 0.5133 0.070 Uiso 1 1 calc R . .
H12E H 0.3281 0.0774 0.4721 0.070 Uiso 1 1 calc R . .
H12F H 0.3462 0.0426 0.4268 0.070 Uiso 1 1 calc R . .
C123 C 0.1112(5) 0.02132(11) 0.1919(6) 0.0654(17) Uani 1 1 d . . .
H12G H 0.0434 0.0222 0.0987 0.078 Uiso 1 1 calc R . .
H12H H 0.0908 0.0117 0.2713 0.078 Uiso 1 1 calc R . .
H12I H 0.1710 0.0090 0.1754 0.078 Uiso 1 1 calc R . .
C2 C 0.2389(4) 0.16736(9) 0.1977(4) 0.0336(9) Uani 1 1 d D . .
H2 H 0.3057 0.1797 0.2019 0.040 Uiso 1 1 calc R . .
Si21 Si 0.12019(12) 0.18736(3) 0.03558(14) 0.0377(3) Uani 1 1 d D . .
C211 C 0.0854(5) 0.22870(11) 0.0818(6) 0.0578(14) Uani 1 1 d D . .
H21A H 0.0493 0.2277 0.1564 0.069 Uiso 1 1 calc R . .
H21B H 0.0329 0.2386 -0.0099 0.069 Uiso 1 1 calc R . .
H21C H 0.1563 0.2408 0.1223 0.069 Uiso 1 1 calc R . .
C212 C -0.0177(4) 0.16374(11) -0.0235(5) 0.0458(12) Uani 1 1 d D . .
H21D H -0.0044 0.1431 -0.0572 0.055 Uiso 1 1 calc R . .
H21E H -0.0777 0.1744 -0.1058 0.055 Uiso 1 1 calc R . .
H21F H -0.0418 0.1616 0.0622 0.055 Uiso 1 1 calc R . .
C213 C 0.1657(5) 0.19308(11) -0.1321(6) 0.0528(14) Uani 1 1 d D . .
H21G H 0.2246 0.2093 -0.1085 0.063 Uiso 1 1 calc R . .
H21H H 0.0992 0.1993 -0.2202 0.063 Uiso 1 1 calc R . .
H21I H 0.1968 0.1736 -0.1536 0.063 Uiso 1 1 calc R . .
Si22 Si 0.23489(12) 0.17582(3) 0.39300(14) 0.0420(3) Uani 1 1 d . . .
C221 C 0.0838(4) 0.17790(14) 0.3952(6) 0.0583(14) Uani 1 1 d . . .
H22A H 0.0414 0.1948 0.3294 0.070 Uiso 1 1 calc R . .
H22B H 0.0882 0.1818 0.4980 0.070 Uiso 1 1 calc R . .
H22C H 0.0442 0.1582 0.3594 0.070 Uiso 1 1 calc R . .
C222 C 0.3111(5) 0.21421(13) 0.4629(7) 0.0673(17) Uani 1 1 d . . .
H22D H 0.3891 0.2131 0.4635 0.081 Uiso 1 1 calc R . .
H22E H 0.3142 0.2182 0.5650 0.081 Uiso 1 1 calc R . .
H22F H 0.2692 0.2310 0.3961 0.081 Uiso 1 1 calc R . .
C223 C 0.3138(4) 0.14559(13) 0.5412(5) 0.0518(13) Uani 1 1 d . . .
H22G H 0.2766 0.1253 0.5121 0.062 Uiso 1 1 calc R . .
H22H H 0.3118 0.1518 0.6387 0.062 Uiso 1 1 calc R . .
H22I H 0.3936 0.1442 0.5488 0.062 Uiso 1 1 calc R . .
Al2 Al 0.52043(11) 0.12544(2) 0.22855(13) 0.0270(3) Uani 1 1 d . . .
C3 C 0.6205(10) 0.0896(2) 0.2188(8) 0.0287(19) Uani 0.668(14) 1 d PDU A 1
H3 H 0.6970 0.0989 0.2617 0.034 Uiso 0.668(14) 1 calc PR A 1
C3A C 0.566(2) 0.0826(4) 0.1907(18) 0.032(4) Uani 0.332(14) 1 d PDU A 2
H3A H 0.4898 0.0731 0.1475 0.038 Uiso 0.332(14) 1 calc PR A 2
Si31 Si 0.61273(12) 0.07860(3) 0.02367(13) 0.0374(3) Uani 1 1 d D . .
C311 C 0.7007(14) 0.0423(2) 0.0190(17) 0.045(3) Uani 0.668(14) 1 d PDU A 1
H31A H 0.7805 0.0453 0.0862 0.055 Uiso 0.668(14) 1 calc PR A 1
H31B H 0.6972 0.0389 -0.0838 0.055 Uiso 0.668(14) 1 calc PR A 1
H31C H 0.6690 0.0242 0.0521 0.055 Uiso 0.668(14) 1 calc PR A 1
C312 C 0.6792(13) 0.11054(19) -0.0533(14) 0.073(4) Uani 0.668(14) 1 d PDU A 1
H31D H 0.6297 0.1289 -0.0751 0.088 Uiso 0.668(14) 1 calc PR A 1
H31E H 0.6874 0.1034 -0.1458 0.088 Uiso 0.668(14) 1 calc PR A 1
H31F H 0.7547 0.1158 0.0212 0.088 Uiso 0.668(14) 1 calc PR A 1
C313 C 0.4606(7) 0.0700(3) -0.1092(11) 0.076(4) Uani 0.668(14) 1 d PDU A 1
H31G H 0.4251 0.0553 -0.0616 0.092 Uiso 0.668(14) 1 calc PR A 1
H31H H 0.4621 0.0610 -0.2023 0.092 Uiso 0.668(14) 1 calc PR A 1
H31I H 0.4163 0.0893 -0.1324 0.092 Uiso 0.668(14) 1 calc PR A 1
C31A C 0.659(3) 0.0388(4) -0.014(4) 0.064(10) Uani 0.332(14) 1 d PDU A 2
H31J H 0.7352 0.0341 0.0599 0.076 Uiso 0.332(14) 1 calc PR A 2
H31K H 0.6612 0.0383 -0.1154 0.076 Uiso 0.332(14) 1 calc PR A 2
H31L H 0.6042 0.0232 -0.0072 0.076 Uiso 0.332(14) 1 calc PR A 2
C31B C 0.7357(12) 0.1074(4) 0.052(3) 0.053(5) Uani 0.332(14) 1 d PDU A 2
H31M H 0.7073 0.1286 0.0480 0.063 Uiso 0.332(14) 1 calc PR A 2
H31N H 0.7658 0.1045 -0.0284 0.063 Uiso 0.332(14) 1 calc PR A 2
H31O H 0.7969 0.1036 0.1494 0.063 Uiso 0.332(14) 1 calc PR A 2
C31C C 0.4852(14) 0.0907(5) -0.1545(15) 0.054(5) Uani 0.332(14) 1 d PDU A 2
H31P H 0.4263 0.0745 -0.1805 0.064 Uiso 0.332(14) 1 calc PR A 2
H31Q H 0.5116 0.0936 -0.2379 0.064 Uiso 0.332(14) 1 calc PR A 2
H31R H 0.4529 0.1103 -0.1354 0.064 Uiso 0.332(14) 1 calc PR A 2
Si32 Si 0.63467(12) 0.05530(3) 0.35529(14) 0.0378(3) Uani 1 1 d . . .
C321 C 0.6205(5) 0.06876(11) 0.5382(5) 0.0477(12) Uani 1 1 d . A .
H32A H 0.6290 0.0509 0.6048 0.057 Uiso 1 1 calc R . .
H32B H 0.5450 0.0782 0.5155 0.057 Uiso 1 1 calc R . .
H32C H 0.6803 0.0841 0.5880 0.057 Uiso 1 1 calc R . .
C322 C 0.7863(5) 0.04035(17) 0.4115(7) 0.083(2) Uani 1 1 d . A .
H32D H 0.7934 0.0284 0.3283 0.100 Uiso 1 1 calc R . .
H32E H 0.8045 0.0270 0.5000 0.100 Uiso 1 1 calc R . .
H32F H 0.8396 0.0579 0.4353 0.100 Uiso 1 1 calc R . .
C323 C 0.5313(6) 0.02180(14) 0.2768(8) 0.087(2) Uani 1 1 d . A .
H32G H 0.5422 0.0132 0.1883 0.104 Uiso 1 1 calc R . .
H32H H 0.4524 0.0293 0.2480 0.104 Uiso 1 1 calc R . .
H32I H 0.5459 0.0056 0.3535 0.104 Uiso 1 1 calc R . .
C4 C 0.5855(4) 0.16806(9) 0.2938(5) 0.0314(9) Uani 1 1 d . A .
H4 H 0.5236 0.1780 0.3163 0.038 Uiso 1 1 calc R . .
Si41 Si 0.71007(11) 0.16980(3) 0.48586(14) 0.0366(3) Uani 1 1 d . . .
C411 C 0.7815(5) 0.20982(11) 0.5359(6) 0.0595(15) Uani 1 1 d . A .
H41A H 0.7232 0.2255 0.5278 0.071 Uiso 1 1 calc R . .
H41B H 0.8198 0.2149 0.4664 0.071 Uiso 1 1 calc R . .
H41C H 0.8381 0.2094 0.6390 0.071 Uiso 1 1 calc R . .
C412 C 0.8302(4) 0.14125(11) 0.5005(5) 0.0484(12) Uani 1 1 d . A .
H41D H 0.8947 0.1446 0.5956 0.058 Uiso 1 1 calc R . .
H41E H 0.8554 0.1446 0.4164 0.058 Uiso 1 1 calc R . .
H41F H 0.8019 0.1199 0.4970 0.058 Uiso 1 1 calc R . .
C413 C 0.6504(5) 0.16107(14) 0.6369(5) 0.0583(15) Uani 1 1 d . A .
H41G H 0.6060 0.1418 0.6120 0.070 Uiso 1 1 calc R . .
H41H H 0.6007 0.1782 0.6424 0.070 Uiso 1 1 calc R . .
H41I H 0.7137 0.1588 0.7341 0.070 Uiso 1 1 calc R . .
Si42 Si 0.60039(12) 0.19519(3) 0.14440(15) 0.0370(3) Uani 1 1 d . . .
C421 C 0.4941(5) 0.18593(13) -0.0519(6) 0.0604(15) Uani 1 1 d . A .
H42A H 0.5109 0.1654 -0.0823 0.072 Uiso 1 1 calc R . .
H42B H 0.5004 0.2016 -0.1228 0.072 Uiso 1 1 calc R . .
H42C H 0.4162 0.1861 -0.0519 0.072 Uiso 1 1 calc R . .
C422 C 0.7485(4) 0.19465(12) 0.1347(6) 0.0543(14) Uani 1 1 d . A .
H42D H 0.8045 0.2029 0.2286 0.065 Uiso 1 1 calc R . .
H42E H 0.7485 0.2075 0.0503 0.065 Uiso 1 1 calc R . .
H42F H 0.7691 0.1733 0.1201 0.065 Uiso 1 1 calc R . .
C423 C 0.5669(5) 0.23665(11) 0.1860(7) 0.0650(16) Uani 1 1 d . A .
H42G H 0.4980 0.2366 0.2108 0.078 Uiso 1 1 calc R . .
H42H H 0.5541 0.2497 0.0974 0.078 Uiso 1 1 calc R . .
H42I H 0.6316 0.2449 0.2712 0.078 Uiso 1 1 calc R . .
H1 H 0.391(3) 0.1301(8) 0.075(4) 0.022(10) Uiso 1 1 d . . .
H2 H 0.421(3) 0.1181(9) 0.313(4) 0.026(10) Uiso 1 1 d . . .

loop_
_atom_site_aniso_label
_atom_site_aniso_U_11
_atom_site_aniso_U_22
_atom_site_aniso_U_33
_atom_site_aniso_U_23
_atom_site_aniso_U_13
_atom_site_aniso_U_12
Al1 0.0327(8) 0.0284(6) 0.0245(6) 0.0015(5) 0.0100(5) -0.0057(5)
C1 0.040(3) 0.032(2) 0.035(2) 0.0024(18) 0.014(2) -0.009(2)
Si11 0.0392(8) 0.0304(5) 0.0276(6) -0.0022(5) 0.0109(5) -0.0020(5)
C111 0.048(3) 0.047(2) 0.036(2) 0.004(2) 0.018(2) 0.002(2)
C112 0.046(3) 0.045(3) 0.042(3) -0.005(2) 0.010(2) -0.006(2)
C113 0.059(4) 0.044(3) 0.052(3) -0.009(2) 0.024(3) -0.001(3)
Si12 0.0543(10) 0.0429(6) 0.0290(6) 0.0019(5) 0.0116(6) -0.0220(6)
C121 0.064(4) 0.083(4) 0.051(3) -0.013(3) 0.030(3) -0.028(3)
C122 0.067(4) 0.066(3) 0.033(3) 0.013(2) 0.009(2) -0.017(3)
C123 0.088(5) 0.046(3) 0.053(3) 0.002(2) 0.015(3) -0.035(3)
C2 0.034(3) 0.0304(19) 0.034(2) -0.0051(17) 0.0099(18) -0.0052(19)
Si21 0.0425(9) 0.0332(6) 0.0394(7) 0.0018(5) 0.0176(6) 0.0053(6)
C211 0.065(4) 0.042(3) 0.066(4) -0.001(3) 0.024(3) 0.014(3)
C212 0.030(3) 0.059(3) 0.043(3) -0.007(2) 0.008(2) 0.005(2)
C213 0.065(4) 0.049(3) 0.052(3) 0.017(2) 0.031(3) 0.014(3)
Si22 0.0411(9) 0.0503(7) 0.0347(7) -0.0130(6) 0.0142(6) -0.0065(6)
C221 0.042(3) 0.089(4) 0.050(3) -0.010(3) 0.024(2) 0.002(3)
C222 0.064(4) 0.059(3) 0.067(4) -0.033(3) 0.010(3) -0.013(3)
C223 0.051(4) 0.076(4) 0.027(2) -0.002(2) 0.014(2) -0.004(3)
Al2 0.0339(8) 0.0257(5) 0.0230(6) 0.0001(5) 0.0122(5) 0.0004(5)
C3 0.037(6) 0.018(4) 0.029(4) -0.005(3) 0.011(4) -0.002(4)
C3A 0.050(14) 0.016(7) 0.031(8) -0.011(5) 0.018(8) -0.011(8)
Si31 0.0495(9) 0.0389(6) 0.0261(6) 0.0011(5) 0.0166(5) 0.0111(6)
C311 0.068(9) 0.031(4) 0.043(6) -0.007(4) 0.027(6) 0.010(5)
C312 0.134(11) 0.046(4) 0.066(8) 0.006(5) 0.068(8) 0.010(6)
C313 0.055(7) 0.121(11) 0.042(6) -0.032(6) 0.005(4) 0.029(6)
C31A 0.09(3) 0.050(13) 0.058(18) -0.009(10) 0.035(18) 0.008(13)
C31B 0.045(12) 0.058(10) 0.063(13) 0.011(9) 0.030(9) 0.022(8)
C31C 0.044(11) 0.075(13) 0.032(8) 0.004(8) 0.003(7) 0.014(10)
Si32 0.0527(9) 0.0311(5) 0.0299(6) 0.0064(5) 0.0156(5) 0.0072(6)
C321 0.062(4) 0.052(3) 0.028(2) 0.011(2) 0.016(2) 0.006(3)
C322 0.072(5) 0.123(6) 0.049(3) -0.008(4) 0.016(3) 0.040(4)
C323 0.130(7) 0.067(4) 0.081(5) -0.024(3) 0.062(5) -0.040(4)
C4 0.031(3) 0.0260(18) 0.039(2) -0.0028(17) 0.0149(19) 0.0000(18)
Si41 0.0369(8) 0.0361(6) 0.0345(6) -0.0050(5) 0.0106(5) -0.0059(5)
C411 0.054(4) 0.045(3) 0.069(4) -0.014(3) 0.010(3) -0.015(3)
C412 0.037(3) 0.051(3) 0.047(3) 0.002(2) 0.003(2) 0.007(2)
C413 0.057(4) 0.086(4) 0.030(3) -0.010(2) 0.014(2) -0.017(3)
Si42 0.0380(8) 0.0286(5) 0.0456(7) 0.0091(5) 0.0171(6) 0.0035(5)
C421 0.059(4) 0.069(3) 0.050(3) 0.021(3) 0.016(3) -0.002(3)
C422 0.044(4) 0.056(3) 0.068(4) 0.016(3) 0.025(3) 0.004(3)
C423 0.068(4) 0.038(3) 0.090(4) 0.012(3) 0.030(3) 0.015(3)

loop_
_atom_type_symbol
_atom_type_description
_atom_type_scat_dispersion_real
_atom_type_scat_dispersion_imag
_atom_type_scat_source
C C 0.0181 0.0091 'International Tables Vol C Tables 4.2.6.8 and 6.1.1.4'
H H 0.0000 0.0000 'International Tables Vol C Tables 4.2.6.8 and 6.1.1.4'
Al Al 0.2130 0.2455 'International Tables Vol C Tables 4.2.6.8 and 6.1.1.4'
Si Si 0.2541 0.3302 'International Tables Vol C Tables 4.2.6.8 and 6.1.1.4'

loop_
_geom_angle_atom_site_label_1
_geom_angle_atom_site_label_2
_geom_angle_atom_site_label_3
_geom_angle
C1 Al1 C2 136.6(2)
C1 Al1 Al2 114.45(15)
C2 Al1 Al2 108.88(14)
C1 Al1 H1 108.4(11)
C2 Al1 H1 105.8(11)
Al2 Al1 H1 39.1(12)
C1 Al1 H2 106.4(12)
C2 Al1 H2 106.3(12)
Al2 Al1 H2 38.6(12)
H1 Al1 H2 77.6(17)
Si12 C1 Si11 114.4(2)
Si12 C1 Al1 116.6(2)
Si11 C1 Al1 118.9(2)
Si12 C1 H1 100.7
Si11 C1 H1 100.7
Al1 C1 H1 100.7
C112 Si11 C111 106.8(2)
C112 Si11 C113 107.2(2)
C111 Si11 C113 106.1(2)
C112 Si11 C1 114.1(2)
C111 Si11 C1 112.10(19)
C113 Si11 C1 110.1(2)
Si11 C111 H11A 109.5
Si11 C111 H11B 109.5
H11A C111 H11B 109.5
Si11 C111 H11C 109.5
H11A C111 H11C 109.5
H11B C111 H11C 109.5
Si11 C112 H11D 109.5
Si11 C112 H11E 109.5
H11D C112 H11E 109.5
Si11 C112 H11F 109.5
H11D C112 H11F 109.5
H11E C112 H11F 109.5
Si11 C113 H11G 109.5
Si11 C113 H11H 109.5
H11G C113 H11H 109.5
Si11 C113 H11I 109.5
H11G C113 H11I 109.5
H11H C113 H11I 109.5
C121 Si12 C122 108.8(3)
C121 Si12 C123 108.1(3)
C122 Si12 C123 104.7(2)
C121 Si12 C1 110.7(2)
C122 Si12 C1 111.1(2)
C123 Si12 C1 113.1(2)
Si12 C121 H12A 109.5
Si12 C121 H12B 109.5
H12A C121 H12B 109.5
Si12 C121 H12C 109.5
H12A C121 H12C 109.5
H12B C121 H12C 109.5
Si12 C122 H12D 109.5
Si12 C122 H12E 109.5
H12D C122 H12E 109.5
Si12 C122 H12F 109.5
H12D C122 H12F 109.5
H12E C122 H12F 109.5
Si12 C123 H12G 109.5
Si12 C123 H12H 109.5
H12G C123 H12H 109.5
Si12 C123 H12I 109.5
H12G C123 H12I 109.5
H12H C123 H12I 109.5
Si21 C2 Si22 114.2(2)
Si21 C2 Al1 119.0(2)
Si22 C2 Al1 116.4(2)
Si21 C2 H2 100.9
Si22 C2 H2 100.9
Al1 C2 H2 100.9
C212 Si21 C213 110.0(2)
C212 Si21 C2 110.5(2)
C213 Si21 C2 110.7(2)
C212 Si21 C211 107.6(2)
C213 Si21 C211 103.8(2)
C2 Si21 C211 113.9(2)
Si21 C211 H21A 109.5
Si21 C211 H21B 109.5
H21A C211 H21B 109.5
Si21 C211 H21C 109.5
H21A C211 H21C 109.5
H21B C211 H21C 109.5
Si21 C212 H21D 109.5
Si21 C212 H21E 109.5
H21D C212 H21E 109.5
Si21 C212 H21F 109.5
H21D C212 H21F 109.5
H21E C212 H21F 109.5
Si21 C213 H21G 109.5
Si21 C213 H21H 109.5
H21G C213 H21H 109.5
Si21 C213 H21I 109.5
H21G C213 H21I 109.5
H21H C213 H21I 109.5
C222 Si22 C223 106.0(3)
C222 Si22 C221 109.2(3)
C223 Si22 C221 105.6(2)
C222 Si22 C2 108.3(2)
C223 Si22 C2 113.5(2)
C221 Si22 C2 113.9(2)
Si22 C221 H22A 109.5
Si22 C221 H22B 109.5
H22A C221 H22B 109.5
Si22 C221 H22C 109.5
H22A C221 H22C 109.5
H22B C221 H22C 109.5
Si22 C222 H22D 109.5
Si22 C222 H22E 109.5
H22D C222 H22E 109.5
Si22 C222 H22F 109.5
H22D C222 H22F 109.5
H22E C222 H22F 109.5
Si22 C223 H22G 109.5
Si22 C223 H22H 109.5
H22G C223 H22H 109.5
Si22 C223 H22I 109.5
H22G C223 H22I 109.5
H22H C223 H22I 109.5
C3A Al2 C4 141.8(7)
C3A Al2 C3 20.2(5)
C4 Al2 C3 121.6(4)
C3A Al2 Al1 107.3(7)
C4 Al2 Al1 110.86(13)
C3 Al2 Al1 127.5(3)
C3A Al2 H1 101.0(13)
C4 Al2 H1 107.4(12)
C3 Al2 H1 116.6(12)
Al1 Al2 H1 40.6(11)
C3A Al2 H2 102.6(13)
C4 Al2 H2 107.4(12)
C3 Al2 H2 116.6(13)
Al1 Al2 H2 38.6(13)
H1 Al2 H2 79.1(17)
Si31 C3 Si32 115.7(4)
Si31 C3 Al2 115.6(4)
Si32 C3 Al2 117.1(4)
Si31 C3 H3 101.5
Si32 C3 H3 101.5
Al2 C3 H3 101.5
Si32 C3A Si31 116.9(9)
Si32 C3A Al2 119.5(7)
Si31 C3A Al2 115.6(7)
Si32 C3A H3A 99.4
Si31 C3A H3A 99.4
Al2 C3A H3A 99.4
C31A Si31 C312 111.9(12)
C31A Si31 C3 120.6(11)
C312 Si31 C3 109.5(4)
C31A Si31 C313 89.9(10)
C312 Si31 C313 111.1(5)
C3 Si31 C313 112.4(4)
C31A Si31 C3A 117.2(11)
C312 Si31 C3A 125.4(6)
C3 Si31 C3A 21.4(5)
C313 Si31 C3A 91.9(7)
C31A Si31 C31B 108.9(11)
C312 Si31 C31B 30.4(5)
C3 Si31 C31B 87.6(6)
C313 Si31 C31B 141.0(6)
C3A Si31 C31B 108.0(7)
C31A Si31 C311 15.8(12)
C312 Si31 C311 103.9(6)
C3 Si31 C311 113.9(5)
C313 Si31 C311 105.6(5)
C3A Si31 C311 116.9(8)
C31B Si31 C311 95.0(8)
C31A Si31 C31C 106.8(10)
C312 Si31 C31C 78.5(7)
C3 Si31 C31C 121.8(6)
C313 Si31 C31C 33.0(6)
C3A Si31 C31C 107.7(8)
C31B Si31 C31C 108.1(7)
C311 Si31 C31C 119.7(7)
Si31 C311 H31A 109.5
Si31 C311 H31B 109.5
Si31 C311 H31C 109.5
Si31 C312 H31D 109.5
Si31 C312 H31E 109.5
Si31 C312 H31F 109.5
Si31 C313 H31G 109.5
Si31 C313 H31H 109.5
Si31 C313 H31I 109.5
Si31 C31A H31J 109.5
Si31 C31A H31K 109.5
H31J C31A H31K 109.5
Si31 C31A H31L 109.5
H31J C31A H31L 109.5
H31K C31A H31L 109.5
Si31 C31B H31M 109.5
Si31 C31B H31N 109.5
H31M C31B H31N 109.5
Si31 C31B H31O 109.5
H31M C31B H31O 109.5
H31N C31B H31O 109.5
Si31 C31C H31P 109.5
Si31 C31C H31Q 109.5
H31P C31C H31Q 109.5
Si31 C31C H31R 109.5
H31P C31C H31R 109.5
H31Q C31C H31R 109.5
C322 Si32 C323 108.9(3)
C322 Si32 C3A 123.2(6)
C323 Si32 C3A 96.2(7)
C322 Si32 C321 105.6(2)
C323 Si32 C321 108.0(2)
C3A Si32 C321 113.8(4)
C322 Si32 C3 106.4(4)
C323 Si32 C3 115.7(4)
C3A Si32 C3 21.2(5)
C321 Si32 C3 111.7(3)
Si32 C321 H32A 109.5
Si32 C321 H32B 109.5
H32A C321 H32B 109.5
Si32 C321 H32C 109.5
H32A C321 H32C 109.5
H32B C321 H32C 109.5
Si32 C322 H32D 109.5
Si32 C322 H32E 109.5
H32D C322 H32E 109.5
Si32 C322 H32F 109.5
H32D C322 H32F 109.5
H32E C322 H32F 109.5
Si32 C323 H32G 109.5
Si32 C323 H32H 109.5
H32G C323 H32H 109.5
Si32 C323 H32I 109.5
H32G C323 H32I 109.5
H32H C323 H32I 109.5
Si42 C4 Si41 114.9(2)
Si42 C4 Al2 117.8(2)
Si41 C4 Al2 115.2(2)
Si42 C4 H4 101.7
Si41 C4 H4 101.7
Al2 C4 H4 101.7
C413 Si41 C412 110.0(2)
C413 Si41 C411 105.5(2)
C412 Si41 C411 106.0(2)
C413 Si41 C4 108.0(2)
C412 Si41 C4 112.7(2)
C411 Si41 C4 114.4(2)
Si41 C411 H41A 109.5
Si41 C411 H41B 109.5
H41A C411 H41B 109.5
Si41 C411 H41C 109.5
H41A C411 H41C 109.5
H41B C411 H41C 109.5
Si41 C412 H41D 109.5
Si41 C412 H41E 109.5
H41D C412 H41E 109.5
Si41 C412 H41F 109.5
H41D C412 H41F 109.5
H41E C412 H41F 109.5
Si41 C413 H41G 109.5
Si41 C413 H41H 109.5
H41G C413 H41H 109.5
Si41 C413 H41I 109.5
H41G C413 H41I 109.5
H41H C413 H41I 109.5
C422 Si42 C421 106.9(2)
C422 Si42 C4 113.6(2)
C421 Si42 C4 112.6(2)
C422 Si42 C423 108.5(2)
C421 Si42 C423 105.9(3)
C4 Si42 C423 109.0(2)
Si42 C421 H42A 109.5
Si42 C421 H42B 109.5
H42A C421 H42B 109.5
Si42 C421 H42C 109.5
H42A C421 H42C 109.5
H42B C421 H42C 109.5
Si42 C422 H42D 109.5
Si42 C422 H42E 109.5
H42D C422 H42E 109.5
Si42 C422 H42F 109.5
H42D C422 H42F 109.5
H42E C422 H42F 109.5
Si42 C423 H42G 109.5
Si42 C423 H42H 109.5
H42G C423 H42H 109.5
Si42 C423 H42I 109.5
H42G C423 H42I 109.5
H42H C423 H42I 109.5

loop_
_geom_bond_atom_site_label_1
_geom_bond_atom_site_label_2
_geom_bond_distance
Al1 C1 1.963(4)
Al1 C2 1.968(4)
Al1 Al2 2.6828(18)
Al1 H1 1.78(3)
Al1 H2 1.72(4)
C1 Si12 1.880(4)
C1 Si11 1.888(4)
C1 H1 0.9600
Si11 C112 1.859(5)
Si11 C111 1.869(4)
Si11 C113 1.873(4)
C111 H11A 0.9599
C111 H11B 0.9599
C111 H11C 0.9599
C112 H11D 0.9599
C112 H11E 0.9599
C112 H11F 0.9599
C113 H11G 0.9599
C113 H11H 0.9599
C113 H11I 0.9599
Si12 C121 1.865(6)
Si12 C122 1.866(5)
Si12 C123 1.870(5)
C121 H12A 0.9599
C121 H12B 0.9599
C121 H12C 0.9599
C122 H12D 0.9599
C122 H12E 0.9599
C122 H12F 0.9599
C123 H12G 0.9599
C123 H12H 0.9599
C123 H12I 0.9599
C2 Si21 1.874(4)
C2 Si22 1.886(4)
C2 H2 0.9600
Si21 C212 1.867(5)
Si21 C213 1.872(4)
Si21 C211 1.884(4)
C211 H21A 0.9599
C211 H21B 0.9599
C211 H21C 0.9599
C212 H21D 0.9599
C212 H21E 0.9599
C212 H21F 0.9599
C213 H21G 0.9599
C213 H21H 0.9599
C213 H21I 0.9599
Si22 C222 1.865(5)
Si22 C223 1.872(5)
Si22 C221 1.871(5)
C221 H22A 0.9599
C221 H22B 0.9599
C221 H22C 0.9599
C222 H22D 0.9599
C222 H22E 0.9599
C222 H22F 0.9599
C223 H22G 0.9599
C223 H22H 0.9599
C223 H22I 0.9599
Al2 C3A 1.962(16)
Al2 C4 1.971(4)
Al2 C3 1.975(9)
Al2 H1 1.72(4)
Al2 H2 1.72(4)
C3 Si31 1.857(6)
C3 Si32 1.896(8)
C3 H3 0.9600
C3A Si32 1.860(17)
C3A Si31 1.869(11)
C3A H3A 0.9600
Si31 C31A 1.851(13)
Si31 C312 1.856(7)
Si31 C313 1.861(8)
Si31 C31B 1.882(11)
Si31 C311 1.887(8)
Si31 C31C 1.891(11)
C311 H31A 0.9599
C311 H31B 0.9599
C311 H31C 0.9599
C312 H31D 0.9599
C312 H31E 0.9599
C312 H31F 0.9599
C313 H31G 0.9599
C313 H31H 0.9599
C313 H31I 0.9599
C31A H31J 0.9599
C31A H31K 0.9599
C31A H31L 0.9599
C31B H31M 0.9599
C31B H31N 0.9599
C31B H31O 0.9599
C31C H31P 0.9599
C31C H31Q 0.9599
C31C H31R 0.9599
Si32 C322 1.853(6)
Si32 C323 1.862(6)
Si32 C321 1.877(4)
C321 H32A 0.9599
C321 H32B 0.9599
C321 H32C 0.9599
C322 H32D 0.9599
C322 H32E 0.9599
C322 H32F 0.9599
C323 H32G 0.9599
C323 H32H 0.9599
C323 H32I 0.9599
C4 Si42 1.871(4)
C4 Si41 1.886(4)
C4 H4 0.9600
Si41 C413 1.859(5)
Si41 C412 1.873(5)
Si41 C411 1.881(5)
C411 H41A 0.9599
C411 H41B 0.9599
C411 H41C 0.9599
C412 H41D 0.9599
C412 H41E 0.9599
C412 H41F 0.9599
C413 H41G 0.9599
C413 H41H 0.9599
C413 H41I 0.9599
Si42 C422 1.861(5)
Si42 C421 1.863(5)
Si42 C423 1.871(5)
C421 H42A 0.9599
C421 H42B 0.9599
C421 H42C 0.9599
C422 H42D 0.9599
C422 H42E 0.9599
C422 H42F 0.9599
C423 H42G 0.9599
C423 H42H 0.9599
C423 H42I 0.9599

loop_
_geom_torsion_atom_site_label_1
_geom_torsion_atom_site_label_2
_geom_torsion_atom_site_label_3
_geom_torsion_atom_site_label_4
_geom_torsion
C2 Al1 C1 Si12 -69.2(4)
Al2 Al1 C1 Si12 108.8(2)
C2 Al1 C1 Si11 74.3(3)
Al2 Al1 C1 Si11 -107.7(2)
Si12 C1 Si11 C112 38.8(3)
Al1 C1 Si11 C112 -105.5(3)
Si12 C1 Si11 C111 160.4(2)
Al1 C1 Si11 C111 16.1(3)
Si12 C1 Si11 C113 -81.8(3)
Al1 C1 Si11 C113 133.9(3)
Si11 C1 Si12 C121 -81.2(3)
Al1 C1 Si12 C121 64.0(3)
Si11 C1 Si12 C122 157.8(3)
Al1 C1 Si12 C122 -57.1(3)
Si11 C1 Si12 C123 40.3(3)
Al1 C1 Si12 C123 -174.5(3)
C1 Al1 C2 Si21 -58.2(3)
Al2 Al1 C2 Si21 123.7(2)
C1 Al1 C2 Si22 84.7(3)
Al2 Al1 C2 Si22 -93.3(2)
Si22 C2 Si21 C212 -83.1(3)
Al1 C2 Si21 C212 60.7(3)
Si22 C2 Si21 C213 154.8(2)
Al1 C2 Si21 C213 -61.5(3)
Si22 C2 Si21 C211 38.3(3)
Al1 C2 Si21 C211 -178.0(2)
Si21 C2 Si22 C222 -83.7(3)
Al1 C2 Si22 C222 131.6(3)
Si21 C2 Si22 C223 158.8(2)
Al1 C2 Si22 C223 14.1(3)
Si21 C2 Si22 C221 38.0(3)
Al1 C2 Si22 C221 -106.8(3)
C1 Al1 Al2 C3A 2.7(4)
C2 Al1 Al2 C3A -178.7(4)
C1 Al1 Al2 C4 -177.76(18)
C2 Al1 Al2 C4 0.76(19)
C1 Al1 Al2 C3 1.0(3)
C2 Al1 Al2 C3 179.5(3)
C3A Al2 C3 Si31 73.5(12)
C4 Al2 C3 Si31 -103.0(6)
Al1 Al2 C3 Si31 78.3(6)
C3A Al2 C3 Si32 -68.3(14)
C4 Al2 C3 Si32 115.1(5)
Al1 Al2 C3 Si32 -63.5(6)
C4 Al2 C3A Si32 80.6(11)
C3 Al2 C3A Si32 75.8(19)
Al1 Al2 C3A Si32 -100.1(12)
C4 Al2 C3A Si31 -67.5(15)
C3 Al2 C3A Si31 -72.3(12)
Al1 Al2 C3A Si31 111.7(11)
Si32 C3 Si31 C31A -17.0(15)
Al2 C3 Si31 C31A -159.3(12)
Si32 C3 Si31 C312 -149.0(8)
Al2 C3 Si31 C312 68.6(6)
Si32 C3 Si31 C313 87.0(9)
Al2 C3 Si31 C313 -55.3(6)
Si32 C3 Si31 C3A 69.7(18)
Al2 C3 Si31 C3A -72.6(19)
Si32 C3 Si31 C31B -127.5(9)
Al2 C3 Si31 C31B 90.1(6)
Si32 C3 Si31 C311 -33.1(10)
Al2 C3 Si31 C311 -175.5(6)
Si32 C3 Si31 C31C 122.7(11)
Al2 C3 Si31 C31C -19.7(8)
Si32 C3A Si31 C31A 30(2)
Al2 C3A Si31 C31A 178.9(12)
Si32 C3A Si31 C312 -121.5(12)
Al2 C3A Si31 C312 27.5(15)
Si32 C3A Si31 C3 -75(2)
Al2 C3A Si31 C3 73.8(17)
Si32 C3A Si31 C313 120.8(14)
Al2 C3A Si31 C313 -90.2(10)
Si32 C3A Si31 C31B -93.3(14)
Al2 C3A Si31 C31B 55.7(12)
Si32 C3A Si31 C311 12.2(17)
Al2 C3A Si31 C311 161.2(9)
Si32 C3A Si31 C31C 150.3(14)
Al2 C3A Si31 C31C -60.8(12)
Si31 C3A Si32 C322 31.9(15)
Al2 C3A Si32 C322 -115.8(9)
Si31 C3A Si32 C323 -85.4(11)
Al2 C3A Si32 C323 126.8(11)
Si31 C3A Si32 C321 161.7(8)
Al2 C3A Si32 C321 14.0(14)
Si31 C3A Si32 C3 72.7(17)
Al2 C3A Si32 C3 -75.0(17)
Si31 C3 Si32 C322 73.2(7)
Al2 C3 Si32 C322 -145.0(5)
Si31 C3 Si32 C323 -47.8(7)
Al2 C3 Si32 C323 94.0(5)
Si31 C3 Si32 C3A -72.0(14)
Al2 C3 Si32 C3A 69.7(16)
Si31 C3 Si32 C321 -172.0(5)
Al2 C3 Si32 C321 -30.2(7)
C3A Al2 C4 Si42 84.4(7)
C3 Al2 C4 Si42 86.4(3)
Al1 Al2 C4 Si42 -94.8(2)
C3A Al2 C4 Si41 -56.3(7)
C3 Al2 C4 Si41 -54.3(3)
Al1 Al2 C4 Si41 124.49(18)
Si42 C4 Si41 C413 148.9(2)
Al2 C4 Si41 C413 -69.2(3)
Si42 C4 Si41 C412 -89.4(3)
Al2 C4 Si41 C412 52.5(3)
Si42 C4 Si41 C411 31.7(3)
Al2 C4 Si41 C411 173.6(2)
Si41 C4 Si42 C422 45.2(3)
Al2 C4 Si42 C422 -95.6(3)
Si41 C4 Si42 C421 166.9(2)
Al2 C4 Si42 C421 26.1(3)
Si41 C4 Si42 C423 -75.9(3)
Al2 C4 Si42 C423 143.3(3)
